data_7048455
loop_
_publ_author_name
'Fischer, Malte'
'Schwitalla, Kevin'
'Baues, Svenja'
'Schmidtmann, Marc'
'Beckhaus, Ruediger'

_publ_section_title
;
 FLP behaviour of cationic titanium complexes with tridentate
 Cp,O,N-ligands: highly efficient syntheses and activation reactions of
 C-X bonds (X = Cl, F).
;
_journal_issue 4
_journal_name_full 'Dalton transactions (Cambridge, England : 2003)'
_journal_page_first 1516
_journal_page_last 1523
_journal_paper_doi 10.1039/c8dt04707c
_journal_volume 48
_journal_year 2019
_chemical_absolute_configuration ad
_chemical_formula_structural TiCl(C10H15)(C23H35NO)
_chemical_formula_sum 'C33 H50 Cl N O Ti'
_chemical_formula_weight 560.09
_space_group_crystal_system orthorhombic
_space_group_IT_number 19
_space_group_name_Hall 'P 2ac 2ab'
_space_group_name_H-M_alt 'P 21 21 21'
_symmetry_space_group_name_Hall 'P 2ac 2ab'
_symmetry_space_group_name_H-M 'P 21 21 21'
_atom_sites_solution_hydrogens difmap
_atom_sites_solution_primary direct
_atom_sites_solution_secondary difmap
_audit_creation_method SHELXL-2018/1
_audit_update_record
;
2018-10-04 deposited with the CCDC.
2019-01-08 downloaded from the CCDC.
;
_cell_angle_alpha 90
_cell_angle_beta 90
_cell_angle_gamma 90
_cell_formula_units_Z 4
_cell_length_a 11.5799(3)
_cell_length_b 13.4100(3)
_cell_length_c 18.5438(5)
_cell_measurement_reflns_used 9093
_cell_measurement_temperature 100(2)
_cell_measurement_theta_max 36.34
_cell_measurement_theta_min 2.32
_cell_volume 2879.60(13)
_computing_cell_refinement 'Bruker SAINT V8.37A'
_computing_data_collection 'Bruker APEX2'
_computing_data_reduction 'Bruker SAINT V8.37A'
_computing_structure_refinement 'SHELXL-2018/1 (Sheldrick, 2018)'
_computing_structure_solution 'SHELXS-2013/1 (Sheldrick, 2013)'
_diffrn_ambient_temperature 100(2)
_diffrn_measured_fraction_theta_full 1.000
_diffrn_measured_fraction_theta_max 1.000
_diffrn_measurement_device_type 'Bruker APEX-II CCD'
_diffrn_measurement_method '\f and \w scans'
_diffrn_radiation_type MoK\a
_diffrn_radiation_wavelength 0.71073
_diffrn_reflns_av_R_equivalents 0.0388
_diffrn_reflns_av_unetI/netI 0.0213
_diffrn_reflns_Laue_measured_fraction_full 1.000
_diffrn_reflns_Laue_measured_fraction_max 1.000
_diffrn_reflns_limit_h_max 19
_diffrn_reflns_limit_h_min -19
_diffrn_reflns_limit_k_max 22
_diffrn_reflns_limit_k_min -22
_diffrn_reflns_limit_l_max 30
_diffrn_reflns_limit_l_min -30
_diffrn_reflns_number 141913
_diffrn_reflns_point_group_measured_fraction_full 1.000
_diffrn_reflns_point_group_measured_fraction_max 1.000
_diffrn_reflns_theta_full 25.242
_diffrn_reflns_theta_max 36.319
_diffrn_reflns_theta_min 1.874
_diffrn_source 'sealed tube'
_exptl_absorpt_coefficient_mu 0.417
_exptl_absorpt_correction_T_max 0.8892
_exptl_absorpt_correction_T_min 0.8490
_exptl_absorpt_correction_type numerical
_exptl_absorpt_process_details 'SADABS-2016/2 (Sheldrick)'
_exptl_crystal_colour yellow
_exptl_crystal_density_diffrn 1.292
_exptl_crystal_description block
_exptl_crystal_F_000 1208
_exptl_crystal_size_max 0.450
_exptl_crystal_size_mid 0.350
_exptl_crystal_size_min 0.300
_refine_diff_density_max 1.300
_refine_diff_density_min -0.225
_refine_diff_density_rms 0.062
_refine_ls_abs_structure_details
;
 Flack x determined using 5937 quotients [(I+)-(I-)]/[(I+)+(I-)]
 (Parsons, Flack and Wagner, Acta Cryst. B69 (2013) 249-259).
;
_refine_ls_abs_structure_Flack -0.008(3)
_refine_ls_extinction_method none
_refine_ls_goodness_of_fit_ref 1.093
_refine_ls_hydrogen_treatment constr
_refine_ls_matrix_type full
_refine_ls_number_parameters 342
_refine_ls_number_reflns 13980
_refine_ls_number_restraints 0
_refine_ls_restrained_S_all 1.093
_refine_ls_R_factor_all 0.0290
_refine_ls_R_factor_gt 0.0275
_refine_ls_shift/su_max 0.001
_refine_ls_shift/su_mean 0.000
_refine_ls_structure_factor_coef Fsqd
_refine_ls_weighting_details 'w=1/[\s^2^(Fo^2^)+(0.0400P)^2^+0.4000P] where P=(Fo^2^+2Fc^2^)/3'
_refine_ls_weighting_scheme calc
_refine_ls_wR_factor_gt 0.0725
_refine_ls_wR_factor_ref 0.0733
_reflns_Friedel_coverage 0.828
_reflns_Friedel_fraction_full 1.000
_reflns_Friedel_fraction_max 1.000
_reflns_number_gt 13476
_reflns_number_total 13980
_reflns_threshold_expression 'I > 2\s(I)'
_cod_data_source_file c8dt04707c2.cif
_cod_data_source_block 2a
_cod_depositor_comments 'Adding full bibliography for 7048452--7048457.cif.'
_cod_database_code 7048455
_shelx_shelxl_version_number 2018/1
_shelx_space_group_comment
;
The symmetry employed for this shelxl refinement is uniquely defined
by the following loop, which should always be used as a source of
symmetry information in preference to the above space-group names.
They are only intended as comments.
;
_shelx_estimated_absorpt_t_min 0.835
_shelx_estimated_absorpt_t_max 0.885
_exptl_absorpt_special_details
;
 numerical absorption correction followed by correction based on
 symmetry-related measurements (multi-scan)
;

loop_
_space_group_symop_operation_xyz
'x, y, z'
'-x+1/2, -y, z+1/2'
'-x, y+1/2, -z+1/2'
'x+1/2, -y+1/2, -z'

loop_
_atom_site_label
_atom_site_type_symbol
_atom_site_fract_x
_atom_site_fract_y
_atom_site_fract_z
_atom_site_U_iso_or_equiv
_atom_site_adp_type
_atom_site_occupancy
_atom_site_site_symmetry_order
_atom_site_calc_flag
_atom_site_refinement_flags_posn
_atom_site_refinement_flags_adp
Ti1 Ti 0.48313(2) 0.44971(2) 0.47525(2) 0.00940(4) Uani 1 1 d . .
Cl1 Cl 0.33839(3) 0.32918(2) 0.50092(2) 0.01822(5) Uani 1 1 d . .
O1 O 0.39845(7) 0.56611(6) 0.49261(4) 0.01212(13) Uani 1 1 d . .
N1 N 0.06523(9) 0.50634(8) 0.57601(6) 0.01557(17) Uani 1 1 d . .
C1 C 0.41499(10) 0.47920(9) 0.35368(6) 0.01485(18) Uani 1 1 d . .
C2 C 0.51623(12) 0.53666(8) 0.36442(6) 0.01553(18) Uani 1 1 d . .
C3 C 0.61062(10) 0.47015(9) 0.37309(6) 0.01397(18) Uani 1 1 d . .
C4 C 0.56686(10) 0.37068(8) 0.36936(6) 0.01264(16) Uani 1 1 d . .
C5 C 0.44673(10) 0.37692(9) 0.35560(6) 0.01348(17) Uani 1 1 d . .
C6 C 0.29712(13) 0.51979(14) 0.33917(8) 0.0274(3) Uani 1 1 d . .
H6A H 0.282892 0.577286 0.370558 0.041 Uiso 1 1 calc R U
H6B H 0.239328 0.468098 0.348809 0.041 Uiso 1 1 calc R U
H6C H 0.291822 0.540621 0.288621 0.041 Uiso 1 1 calc R U
C7 C 0.52357(17) 0.64831(10) 0.36171(8) 0.0276(3) Uani 1 1 d . .
H7A H 0.587397 0.671008 0.392289 0.041 Uiso 1 1 calc R U
H7B H 0.450985 0.677091 0.379173 0.041 Uiso 1 1 calc R U
H7C H 0.537138 0.669742 0.311903 0.041 Uiso 1 1 calc R U
C8 C 0.73545(12) 0.50071(12) 0.37220(8) 0.0233(3) Uani 1 1 d . .
H8A H 0.783732 0.443714 0.385812 0.035 Uiso 1 1 calc R U
H8B H 0.747502 0.555247 0.406562 0.035 Uiso 1 1 calc R U
H8C H 0.756541 0.523089 0.323646 0.035 Uiso 1 1 calc R U
C9 C 0.63368(12) 0.27480(10) 0.37132(7) 0.0194(2) Uani 1 1 d . .
H9A H 0.595451 0.227770 0.403969 0.029 Uiso 1 1 calc R U
H9B H 0.712255 0.287877 0.388533 0.029 Uiso 1 1 calc R U
H9C H 0.636980 0.246173 0.322740 0.029 Uiso 1 1 calc R U
C10 C 0.37034(13) 0.29018(11) 0.33798(8) 0.0229(2) Uani 1 1 d . .
H10A H 0.291488 0.304287 0.354239 0.034 Uiso 1 1 calc R U
H10B H 0.399194 0.230376 0.362439 0.034 Uiso 1 1 calc R U
H10C H 0.370344 0.279100 0.285747 0.034 Uiso 1 1 calc R U
C11 C 0.54621(9) 0.52248(8) 0.58547(5) 0.01001(15) Uani 1 1 d . .
C12 C 0.51343(11) 0.42419(8) 0.60237(6) 0.01404(17) Uani 1 1 d . .
H12 H 0.451708 0.405714 0.633360 0.017 Uiso 1 1 calc R U
C13 C 0.58782(12) 0.35711(9) 0.56549(7) 0.0173(2) Uani 1 1 d . .
H13 H 0.584479 0.286390 0.567597 0.021 Uiso 1 1 calc R U
C14 C 0.66693(10) 0.41352(9) 0.52547(7) 0.01640(18) Uani 1 1 d . .
H14 H 0.727975 0.387899 0.496693 0.020 Uiso 1 1 calc R U
C15 C 0.63959(9) 0.51613(8) 0.53560(6) 0.01259(17) Uani 1 1 d . .
H15 H 0.677087 0.570855 0.513018 0.015 Uiso 1 1 calc R U
C16 C 0.48306(9) 0.61634(7) 0.60972(5) 0.01002(14) Uani 1 1 d . .
C17 C 0.56737(9) 0.70769(8) 0.60436(6) 0.01218(16) Uani 1 1 d . .
H17 H 0.587009 0.719888 0.552597 0.015 Uiso 1 1 calc R U
C18 C 0.51913(12) 0.80503(8) 0.63795(7) 0.01646(18) Uani 1 1 d . .
H18A H 0.577357 0.858760 0.633631 0.020 Uiso 1 1 calc R U
H18B H 0.449072 0.826031 0.611392 0.020 Uiso 1 1 calc R U
C19 C 0.48920(11) 0.78879(9) 0.71779(7) 0.01730(19) Uani 1 1 d . .
H19 H 0.453974 0.850847 0.738047 0.021 Uiso 1 1 calc R U
C20 C 0.40247(11) 0.70256(10) 0.72305(6) 0.01657(19) Uani 1 1 d . .
H20A H 0.331519 0.719909 0.696038 0.020 Uiso 1 1 calc R U
H20B H 0.381036 0.691890 0.774154 0.020 Uiso 1 1 calc R U
C21 C 0.45463(9) 0.60585(8) 0.69202(6) 0.01228(16) Uani 1 1 d . .
H21 H 0.398475 0.549998 0.698880 0.015 Uiso 1 1 calc R U
C22 C 0.67992(10) 0.68562(9) 0.64709(6) 0.01388(17) Uani 1 1 d . .
H22A H 0.717866 0.625572 0.627023 0.017 Uiso 1 1 calc R U
H22B H 0.733888 0.742469 0.642139 0.017 Uiso 1 1 calc R U
C23 C 0.59898(11) 0.76275(10) 0.75997(7) 0.0177(2) Uani 1 1 d . .
H23A H 0.654684 0.818622 0.757210 0.021 Uiso 1 1 calc R U
H23B H 0.579882 0.751087 0.811319 0.021 Uiso 1 1 calc R U
C24 C 0.56569(10) 0.58284(9) 0.73459(6) 0.01396(17) Uani 1 1 d . .
H24A H 0.546537 0.572807 0.786112 0.017 Uiso 1 1 calc R U
H24B H 0.600794 0.520542 0.716146 0.017 Uiso 1 1 calc R U
C25 C 0.65217(10) 0.66865(9) 0.72722(6) 0.01467(18) Uani 1 1 d . .
H25 H 0.724733 0.651509 0.753696 0.018 Uiso 1 1 calc R U
C26 C 0.37104(9) 0.62016(8) 0.55701(6) 0.01113(16) Uani 1 1 d . .
C27 C 0.26552(9) 0.56913(9) 0.59215(6) 0.01333(17) Uani 1 1 d . .
H27A H 0.286979 0.500102 0.605532 0.016 Uiso 1 1 calc R U
H27B H 0.245797 0.605153 0.637090 0.016 Uiso 1 1 calc R U
C28 C 0.15832(10) 0.56562(9) 0.54370(6) 0.01588(19) Uani 1 1 d . .
H28A H 0.130372 0.634388 0.535187 0.019 Uiso 1 1 calc R U
H28B H 0.179535 0.536475 0.496473 0.019 Uiso 1 1 calc R U
C29 C 0.33695(10) 0.72424(8) 0.52977(7) 0.01503(17) Uani 1 1 d . .
H29A H 0.280656 0.717688 0.490595 0.023 Uiso 1 1 calc R U
H29B H 0.405753 0.758925 0.511947 0.023 Uiso 1 1 calc R U
H29C H 0.302693 0.762505 0.569386 0.023 Uiso 1 1 calc R U
C30 C 0.00957(11) 0.56178(10) 0.63501(7) 0.0202(2) Uani 1 1 d . .
H30A H -0.035209 0.617744 0.614267 0.024 Uiso 1 1 calc R U
H30B H 0.070166 0.590539 0.666402 0.024 Uiso 1 1 calc R U
C31 C -0.07063(13) 0.49797(12) 0.68080(8) 0.0248(3) Uani 1 1 d . .
H31A H -0.095475 0.536055 0.723154 0.037 Uiso 1 1 calc R U
H31B H -0.029685 0.437799 0.696486 0.037 Uiso 1 1 calc R U
H31C H -0.138367 0.478960 0.652263 0.037 Uiso 1 1 calc R U
C32 C -0.02177(11) 0.47850(10) 0.52217(7) 0.0195(2) Uani 1 1 d . .
H32A H -0.056568 0.540027 0.502216 0.023 Uiso 1 1 calc R U
H32B H -0.083911 0.440428 0.546379 0.023 Uiso 1 1 calc R U
C33 C 0.02546(13) 0.41653(11) 0.46049(8) 0.0239(2) Uani 1 1 d . .
H33A H 0.087733 0.373603 0.478291 0.036 Uiso 1 1 calc R U
H33B H 0.055613 0.460798 0.422889 0.036 Uiso 1 1 calc R U
H33C H -0.036428 0.375138 0.440411 0.036 Uiso 1 1 calc R U

loop_
_atom_site_aniso_label
_atom_site_aniso_U_11
_atom_site_aniso_U_22
_atom_site_aniso_U_33
_atom_site_aniso_U_23
_atom_site_aniso_U_13
_atom_site_aniso_U_12
Ti1 0.00876(6) 0.01008(6) 0.00936(6) -0.00065(5) -0.00008(5) -0.00002(5)
Cl1 0.01811(11) 0.01764(11) 0.01890(11) -0.00010(9) 0.00183(10) -0.00670(9)
O1 0.0109(3) 0.0137(3) 0.0117(3) -0.0018(2) -0.0005(2) 0.0019(2)
N1 0.0105(4) 0.0212(4) 0.0150(4) -0.0031(3) 0.0000(3) -0.0037(3)
C1 0.0158(4) 0.0176(4) 0.0111(4) -0.0003(3) -0.0020(3) 0.0051(4)
C2 0.0221(5) 0.0126(4) 0.0118(4) 0.0007(3) 0.0033(4) 0.0017(4)
C3 0.0137(4) 0.0165(4) 0.0117(4) -0.0020(3) 0.0023(3) -0.0024(3)
C4 0.0131(4) 0.0135(4) 0.0113(4) -0.0015(3) -0.0002(3) 0.0016(3)
C5 0.0133(4) 0.0156(4) 0.0115(4) -0.0021(3) -0.0020(3) 0.0003(3)
C6 0.0224(6) 0.0386(8) 0.0212(6) -0.0005(5) -0.0059(5) 0.0159(6)
C7 0.0489(9) 0.0129(5) 0.0209(5) 0.0021(4) 0.0106(6) 0.0005(5)
C8 0.0168(5) 0.0325(7) 0.0204(5) -0.0061(5) 0.0059(4) -0.0087(5)
C9 0.0226(5) 0.0179(5) 0.0177(5) -0.0015(4) 0.0006(4) 0.0088(4)
C10 0.0226(6) 0.0249(6) 0.0213(6) -0.0080(5) -0.0029(4) -0.0079(5)
C11 0.0102(4) 0.0105(4) 0.0093(4) -0.0003(3) -0.0008(3) 0.0001(3)
C12 0.0192(4) 0.0108(4) 0.0120(4) 0.0010(3) -0.0010(4) -0.0001(3)
C13 0.0238(5) 0.0122(4) 0.0158(5) -0.0009(3) -0.0051(4) 0.0047(4)
C14 0.0142(4) 0.0186(4) 0.0164(4) -0.0061(4) -0.0044(4) 0.0065(4)
C15 0.0096(4) 0.0154(4) 0.0128(4) -0.0035(3) -0.0001(3) 0.0008(3)
C16 0.0096(3) 0.0108(3) 0.0096(3) -0.0005(3) 0.0006(3) 0.0007(3)
C17 0.0125(4) 0.0107(4) 0.0133(4) 0.0001(3) 0.0005(3) -0.0014(3)
C18 0.0182(4) 0.0112(4) 0.0200(5) -0.0019(3) -0.0012(4) -0.0003(4)
C19 0.0175(5) 0.0153(4) 0.0191(5) -0.0062(4) -0.0008(4) 0.0022(4)
C20 0.0144(4) 0.0203(5) 0.0150(4) -0.0052(4) 0.0020(4) 0.0009(4)
C21 0.0119(4) 0.0148(4) 0.0101(4) -0.0011(3) 0.0013(3) -0.0015(3)
C22 0.0116(4) 0.0148(4) 0.0152(4) -0.0017(3) 0.0001(3) -0.0021(3)
C23 0.0183(5) 0.0174(5) 0.0175(5) -0.0065(4) -0.0018(4) -0.0003(4)
C24 0.0158(4) 0.0154(4) 0.0106(4) -0.0002(3) -0.0018(3) -0.0005(3)
C25 0.0142(4) 0.0159(4) 0.0139(4) -0.0037(3) -0.0014(3) -0.0010(4)
C26 0.0101(4) 0.0114(4) 0.0119(4) -0.0009(3) 0.0004(3) 0.0010(3)
C27 0.0094(4) 0.0165(5) 0.0141(4) 0.0001(3) 0.0003(3) -0.0009(3)
C28 0.0113(4) 0.0208(5) 0.0156(4) 0.0001(4) -0.0004(3) -0.0029(4)
C29 0.0151(4) 0.0128(4) 0.0172(4) 0.0007(4) -0.0014(4) 0.0027(3)
C30 0.0144(4) 0.0260(6) 0.0203(5) -0.0059(4) 0.0038(4) -0.0030(4)
C31 0.0221(6) 0.0326(7) 0.0198(5) 0.0018(5) 0.0055(4) -0.0003(5)
C32 0.0126(4) 0.0256(5) 0.0202(5) -0.0041(4) -0.0030(4) -0.0019(4)
C33 0.0224(6) 0.0242(5) 0.0251(6) -0.0086(5) -0.0074(5) 0.0016(5)

loop_
_atom_type_symbol
_atom_type_description
_atom_type_scat_dispersion_real
_atom_type_scat_dispersion_imag
_atom_type_scat_source
C C 0.0033 0.0016 'International Tables Vol C Tables 4.2.6.8 and 6.1.1.4'
H H 0.0000 0.0000 'International Tables Vol C Tables 4.2.6.8 and 6.1.1.4'
N N 0.0061 0.0033 'International Tables Vol C Tables 4.2.6.8 and 6.1.1.4'
O O 0.0106 0.0060 'International Tables Vol C Tables 4.2.6.8 and 6.1.1.4'
Cl Cl 0.1484 0.1585 'International Tables Vol C Tables 4.2.6.8 and 6.1.1.4'
Ti Ti 0.2776 0.4457 'International Tables Vol C Tables 4.2.6.8 and 6.1.1.4'

loop_
_geom_angle_atom_site_label_1
_geom_angle_atom_site_label_2
_geom_angle_atom_site_label_3
_geom_angle
O1 Ti1 C15 90.35(4)
O1 Ti1 C14 124.96(4)
C15 Ti1 C14 35.39(4)
O1 Ti1 Cl1 99.40(3)
C15 Ti1 Cl1 135.97(3)
C14 Ti1 Cl1 114.51(3)
O1 Ti1 C11 70.80(4)
C15 Ti1 C11 35.36(4)
C14 Ti1 C11 58.10(4)
Cl1 Ti1 C11 108.87(3)
O1 Ti1 C2 79.94(4)
C15 Ti1 C2 95.89(4)
C14 Ti1 C2 107.03(5)
Cl1 Ti1 C2 128.03(3)
C11 Ti1 C2 119.24(4)
O1 Ti1 C12 91.52(4)
C15 Ti1 C12 57.71(4)
C14 Ti1 C12 57.05(4)
Cl1 Ti1 C12 79.05(3)
C11 Ti1 C12 34.18(4)
C2 Ti1 C12 152.43(4)
O1 Ti1 C13 125.02(4)
C15 Ti1 C13 57.83(4)
C14 Ti1 C13 34.04(5)
Cl1 Ti1 C13 82.26(3)
C11 Ti1 C13 57.37(4)
C2 Ti1 C13 140.02(5)
C12 Ti1 C13 34.30(4)
O1 Ti1 C3 111.11(4)
C15 Ti1 C3 81.77(4)
C14 Ti1 C3 77.47(4)
Cl1 Ti1 C3 131.66(3)
C11 Ti1 C3 116.05(4)
C2 Ti1 C3 34.32(4)
C12 Ti1 C3 133.98(4)
C13 Ti1 C3 107.17(4)
O1 Ti1 C1 81.55(4)
C15 Ti1 C1 130.11(4)
C14 Ti1 C1 133.71(4)
Cl1 Ti1 C1 93.88(3)
C11 Ti1 C1 146.39(4)
C2 Ti1 C1 34.22(4)
C12 Ti1 C1 169.23(4)
C13 Ti1 C1 153.43(4)
C3 Ti1 C1 56.69(4)
O1 Ti1 C4 135.32(4)
C15 Ti1 C4 104.28(4)
C14 Ti1 C4 82.54(4)
Cl1 Ti1 C4 98.42(3)
C11 Ti1 C4 138.55(4)
C2 Ti1 C4 57.00(4)
C12 Ti1 C4 132.09(4)
C13 Ti1 C4 97.79(4)
C3 Ti1 C4 34.26(4)
C1 Ti1 C4 56.60(4)
O1 Ti1 C5 113.34(4)
C15 Ti1 C5 136.45(4)
C14 Ti1 C5 115.24(4)
Cl1 Ti1 C5 77.87(3)
C11 Ti1 C5 171.81(4)
C2 Ti1 C5 56.39(4)
C12 Ti1 C5 148.38(4)
C13 Ti1 C5 120.52(4)
C3 Ti1 C5 56.14(4)
C1 Ti1 C5 33.82(4)
C4 Ti1 C5 33.65(4)
C26 O1 Ti1 132.96(7)
C32 N1 C28 111.38(10)
C32 N1 C30 109.50(10)
C28 N1 C30 110.59(10)
C2 C1 C5 107.91(10)
C2 C1 C6 125.67(12)
C5 C1 C6 126.36(12)
C2 C1 Ti1 71.83(6)
C5 C1 Ti1 74.61(6)
C6 C1 Ti1 121.67(9)
C1 C2 C3 108.14(10)
C1 C2 C7 125.79(13)
C3 C2 C7 125.94(13)
C1 C2 Ti1 73.94(6)
C3 C2 Ti1 73.75(6)
C7 C2 Ti1 121.59(8)
C2 C3 C4 107.93(10)
C2 C3 C8 124.62(12)
C4 C3 C8 126.54(11)
C2 C3 Ti1 71.93(6)
C4 C3 Ti1 73.47(6)
C8 C3 Ti1 128.83(8)
C5 C4 C3 107.57(10)
C5 C4 C9 124.14(11)
C3 C4 C9 128.00(11)
C5 C4 Ti1 74.24(6)
C3 C4 Ti1 72.27(6)
C9 C4 Ti1 123.98(8)
C4 C5 C1 108.40(10)
C4 C5 C10 124.99(11)
C1 C5 C10 126.28(11)
C4 C5 Ti1 72.11(6)
C1 C5 Ti1 71.57(6)
C10 C5 Ti1 127.31(9)
C1 C6 H6A 109.5
C1 C6 H6B 109.5
H6A C6 H6B 109.5
C1 C6 H6C 109.5
H6A C6 H6C 109.5
H6B C6 H6C 109.5
C2 C7 H7A 109.5
C2 C7 H7B 109.5
H7A C7 H7B 109.5
C2 C7 H7C 109.5
H7A C7 H7C 109.5
H7B C7 H7C 109.5
C3 C8 H8A 109.5
C3 C8 H8B 109.5
H8A C8 H8B 109.5
C3 C8 H8C 109.5
H8A C8 H8C 109.5
H8B C8 H8C 109.5
C4 C9 H9A 109.5
C4 C9 H9B 109.5
H9A C9 H9B 109.5
C4 C9 H9C 109.5
H9A C9 H9C 109.5
H9B C9 H9C 109.5
C5 C10 H10A 109.5
C5 C10 H10B 109.5
H10A C10 H10B 109.5
C5 C10 H10C 109.5
H10A C10 H10C 109.5
H10B C10 H10C 109.5
C12 C11 C15 107.05(10)
C12 C11 C16 125.35(10)
C15 C11 C16 127.23(9)
C12 C11 Ti1 74.00(6)
C15 C11 Ti1 69.58(6)
C16 C11 Ti1 116.42(7)
C11 C12 C13 108.80(10)
C11 C12 Ti1 71.82(6)
C13 C12 Ti1 72.96(7)
C11 C12 H12 125.6
C13 C12 H12 125.6
Ti1 C12 H12 121.3
C14 C13 C12 108.04(10)
C14 C13 Ti1 71.52(7)
C12 C13 Ti1 72.73(6)
C14 C13 H13 126.0
C12 C13 H13 126.0
Ti1 C13 H13 121.5
C13 C14 C15 107.84(10)
C13 C14 Ti1 74.44(7)
C15 C14 Ti1 69.81(6)
C13 C14 H14 126.1
C15 C14 H14 126.1
Ti1 C14 H14 121.4
C14 C15 C11 108.18(10)
C14 C15 Ti1 74.80(6)
C11 C15 Ti1 75.06(6)
C14 C15 H15 125.9
C11 C15 H15 125.9
Ti1 C15 H15 116.3
C11 C16 C21 108.31(8)
C11 C16 C17 109.12(9)
C21 C16 C17 105.21(8)
C11 C16 C26 103.39(8)
C21 C16 C26 114.88(8)
C17 C16 C26 115.71(8)
C18 C17 C22 104.93(9)
C18 C17 C16 114.05(9)
C22 C17 C16 109.93(9)
C18 C17 H17 109.3
C22 C17 H17 109.3
C16 C17 H17 109.3
C19 C18 C17 110.43(9)
C19 C18 H18A 109.6
C17 C18 H18A 109.6
C19 C18 H18B 109.6
C17 C18 H18B 109.6
H18A C18 H18B 108.1
C23 C19 C20 109.79(10)
C23 C19 C18 109.69(10)
C20 C19 C18 108.41(9)
C23 C19 H19 109.6
C20 C19 H19 109.6
C18 C19 H19 109.6
C19 C20 C21 110.71(9)
C19 C20 H20A 109.5
C21 C20 H20A 109.5
C19 C20 H20B 109.5
C21 C20 H20B 109.5
H20A C20 H20B 108.1
C24 C21 C20 107.71(9)
C24 C21 C16 109.98(9)
C20 C21 C16 111.72(9)
C24 C21 H21 109.1
C20 C21 H21 109.1
C16 C21 H21 109.1
C25 C22 C17 110.23(9)
C25 C22 H22A 109.6
C17 C22 H22A 109.6
C25 C22 H22B 109.6
C17 C22 H22B 109.6
H22A C22 H22B 108.1
C25 C23 C19 108.62(9)
C25 C23 H23A 110.0
C19 C23 H23A 110.0
C25 C23 H23B 110.0
C19 C23 H23B 110.0
H23A C23 H23B 108.3
C25 C24 C21 110.47(9)
C25 C24 H24A 109.6
C21 C24 H24A 109.6
C25 C24 H24B 109.6
C21 C24 H24B 109.6
H24A C24 H24B 108.1
C23 C25 C24 108.73(10)
C23 C25 C22 110.22(10)
C24 C25 C22 109.53(9)
C23 C25 H25 109.4
C24 C25 H25 109.4
C22 C25 H25 109.4
O1 C26 C29 104.03(9)
O1 C26 C27 107.63(9)
C29 C26 C27 109.76(9)
O1 C26 C16 107.98(8)
C29 C26 C16 115.57(9)
C27 C26 C16 111.33(8)
C28 C27 C26 114.01(9)
C28 C27 H27A 108.7
C26 C27 H27A 108.7
C28 C27 H27B 108.7
C26 C27 H27B 108.7
H27A C27 H27B 107.6
N1 C28 C27 111.85(9)
N1 C28 H28A 109.2
C27 C28 H28A 109.2
N1 C28 H28B 109.2
C27 C28 H28B 109.2
H28A C28 H28B 107.9
C26 C29 H29A 109.5
C26 C29 H29B 109.5
H29A C29 H29B 109.5
C26 C29 H29C 109.5
H29A C29 H29C 109.5
H29B C29 H29C 109.5
N1 C30 C31 113.47(11)
N1 C30 H30A 108.9
C31 C30 H30A 108.9
N1 C30 H30B 108.9
C31 C30 H30B 108.9
H30A C30 H30B 107.7
C30 C31 H31A 109.5
C30 C31 H31B 109.5
H31A C31 H31B 109.5
C30 C31 H31C 109.5
H31A C31 H31C 109.5
H31B C31 H31C 109.5
N1 C32 C33 113.91(11)
N1 C32 H32A 108.8
C33 C32 H32A 108.8
N1 C32 H32B 108.8
C33 C32 H32B 108.8
H32A C32 H32B 107.7
C32 C33 H33A 109.5
C32 C33 H33B 109.5
H33A C33 H33B 109.5
C32 C33 H33C 109.5
H33A C33 H33C 109.5
H33B C33 H33C 109.5

loop_
_geom_bond_atom_site_label_1
_geom_bond_atom_site_label_2
_geom_bond_distance
Ti1 O1 1.8713(8)
Ti1 C15 2.3082(11)
Ti1 C14 2.3733(11)
Ti1 Cl1 2.3766(3)
Ti1 C11 2.3797(10)
Ti1 C2 2.3938(11)
Ti1 C12 2.4077(11)
Ti1 C13 2.4107(12)
Ti1 C3 2.4174(11)
Ti1 C1 2.4211(11)
Ti1 C4 2.4330(11)
Ti1 C5 2.4605(11)
O1 C26 1.4326(13)
N1 C32 1.4667(16)
N1 C28 1.4673(15)
N1 C30 1.4715(16)
C1 C2 1.4170(18)
C1 C5 1.4204(17)
C1 C6 1.4938(18)
C2 C3 1.4199(17)
C2 C7 1.5004(17)
C3 C4 1.4287(16)
C3 C8 1.5026(17)
C4 C5 1.4168(16)
C4 C9 1.5010(16)
C5 C10 1.4974(17)
C6 H6A 0.9800
C6 H6B 0.9800
C6 H6C 0.9800
C7 H7A 0.9800
C7 H7B 0.9800
C7 H7C 0.9800
C8 H8A 0.9800
C8 H8B 0.9800
C8 H8C 0.9800
C9 H9A 0.9800
C9 H9B 0.9800
C9 H9C 0.9800
C10 H10A 0.9800
C10 H10B 0.9800
C10 H10C 0.9800
C11 C12 1.4070(15)
C11 C15 1.4254(15)
C11 C16 1.5235(15)
C12 C13 1.4209(17)
C12 H12 0.9500
C13 C14 1.4008(19)
C13 H13 0.9500
C14 C15 1.4243(16)
C14 H14 0.9500
C15 H15 0.9500
C16 C21 1.5675(15)
C16 C17 1.5697(15)
C16 C26 1.6250(15)
C17 C18 1.5504(16)
C17 C22 1.5537(16)
C17 H17 1.0000
C18 C19 1.5360(18)
C18 H18A 0.9900
C18 H18B 0.9900
C19 C23 1.5330(18)
C19 C20 1.5347(18)
C19 H19 1.0000
C20 C21 1.5421(16)
C20 H20A 0.9900
C20 H20B 0.9900
C21 C24 1.5403(16)
C21 H21 1.0000
C22 C25 1.5373(16)
C22 H22A 0.9900
C22 H22B 0.9900
C23 C25 1.5298(17)
C23 H23A 0.9900
C23 H23B 0.9900
C24 C25 1.5315(17)
C24 H24A 0.9900
C24 H24B 0.9900
C25 H25 1.0000
C26 C29 1.5359(15)
C26 C27 1.5446(15)
C27 C28 1.5331(16)
C27 H27A 0.9900
C27 H27B 0.9900
C28 H28A 0.9900
C28 H28B 0.9900
C29 H29A 0.9800
C29 H29B 0.9800
C29 H29C 0.9800
C30 C31 1.522(2)
C30 H30A 0.9900
C30 H30B 0.9900
C31 H31A 0.9800
C31 H31B 0.9800
C31 H31C 0.9800
C32 C33 1.5158(19)
C32 H32A 0.9900
C32 H32B 0.9900
C33 H33A 0.9800
C33 H33B 0.9800
C33 H33C 0.9800

loop_
_geom_torsion_atom_site_label_1
_geom_torsion_atom_site_label_2
_geom_torsion_atom_site_label_3
_geom_torsion_atom_site_label_4
_geom_torsion
C15 Ti1 O1 C26 -54.05(9)
C14 Ti1 O1 C26 -46.15(11)
Cl1 Ti1 O1 C26 82.81(9)
C11 Ti1 O1 C26 -24.02(9)
C2 Ti1 O1 C26 -149.97(10)
C12 Ti1 O1 C26 3.65(9)
C13 Ti1 O1 C26 -4.29(11)
C3 Ti1 O1 C26 -135.36(9)
C1 Ti1 O1 C26 175.37(10)
C4 Ti1 O1 C26 -164.96(8)
C5 Ti1 O1 C26 163.57(9)
C5 C1 C2 C3 -0.07(13)
C6 C1 C2 C3 -177.23(12)
Ti1 C1 C2 C3 66.37(8)
C5 C1 C2 C7 175.87(11)
C6 C1 C2 C7 -1.3(2)
Ti1 C1 C2 C7 -117.68(12)
C5 C1 C2 Ti1 -66.45(8)
C6 C1 C2 Ti1 116.40(12)
C1 C2 C3 C4 -1.35(13)
C7 C2 C3 C4 -177.29(11)
Ti1 C2 C3 C4 65.15(8)
C1 C2 C3 C8 168.31(11)
C7 C2 C3 C8 -7.63(19)
Ti1 C2 C3 C8 -125.19(12)
C1 C2 C3 Ti1 -66.50(8)
C7 C2 C3 Ti1 117.56(12)
C2 C3 C4 C5 2.26(12)
C8 C3 C4 C5 -167.15(12)
Ti1 C3 C4 C5 66.40(8)
C2 C3 C4 C9 176.19(11)
C8 C3 C4 C9 6.8(2)
Ti1 C3 C4 C9 -119.67(12)
C2 C3 C4 Ti1 -64.14(8)
C8 C3 C4 Ti1 126.45(12)
C3 C4 C5 C1 -2.31(12)
C9 C4 C5 C1 -176.54(11)
Ti1 C4 C5 C1 62.78(8)
C3 C4 C5 C10 171.44(11)
C9 C4 C5 C10 -2.78(18)
Ti1 C4 C5 C10 -123.47(12)
C3 C4 C5 Ti1 -65.09(8)
C9 C4 C5 Ti1 120.69(11)
C2 C1 C5 C4 1.49(13)
C6 C1 C5 C4 178.61(12)
Ti1 C1 C5 C4 -63.12(8)
C2 C1 C5 C10 -172.17(11)
C6 C1 C5 C10 5.0(2)
Ti1 C1 C5 C10 123.22(12)
C2 C1 C5 Ti1 64.61(8)
C6 C1 C5 Ti1 -118.26(13)
C15 C11 C12 C13 1.93(13)
C16 C11 C12 C13 175.41(10)
Ti1 C11 C12 C13 64.05(8)
C15 C11 C12 Ti1 -62.12(7)
C16 C11 C12 Ti1 111.35(10)
C11 C12 C13 C14 -0.08(13)
Ti1 C12 C13 C14 63.24(8)
C11 C12 C13 Ti1 -63.32(8)
C12 C13 C14 C15 -1.81(13)
Ti1 C13 C14 C15 62.22(8)
C12 C13 C14 Ti1 -64.03(8)
C13 C14 C15 C11 3.01(13)
Ti1 C14 C15 C11 68.26(7)
C13 C14 C15 Ti1 -65.25(8)
C12 C11 C15 C14 -3.04(12)
C16 C11 C15 C14 -176.35(10)
Ti1 C11 C15 C14 -68.09(8)
C12 C11 C15 Ti1 65.05(8)
C16 C11 C15 Ti1 -108.26(10)
C12 C11 C16 C21 45.85(14)
C15 C11 C16 C21 -141.99(10)
Ti1 C11 C16 C21 134.42(7)
C12 C11 C16 C17 159.87(10)
C15 C11 C16 C17 -27.97(14)
Ti1 C11 C16 C17 -111.55(8)
C12 C11 C16 C26 -76.45(12)
C15 C11 C16 C26 95.70(12)
Ti1 C11 C16 C26 12.12(9)
C11 C16 C17 C18 -171.60(9)
C21 C16 C17 C18 -55.58(11)
C26 C16 C17 C18 72.36(12)
C11 C16 C17 C22 -54.08(11)
C21 C16 C17 C22 61.94(10)
C26 C16 C17 C22 -170.12(8)
C22 C17 C18 C19 -62.42(12)
C16 C17 C18 C19 57.93(13)
C17 C18 C19 C23 62.80(12)
C17 C18 C19 C20 -57.07(13)
C23 C19 C20 C21 -59.57(12)
C18 C19 C20 C21 60.24(13)
C19 C20 C21 C24 58.13(12)
C19 C20 C21 C16 -62.75(12)
C11 C16 C21 C24 54.17(11)
C17 C16 C21 C24 -62.40(11)
C26 C16 C21 C24 169.16(9)
C11 C16 C21 C20 173.73(9)
C17 C16 C21 C20 57.15(11)
C26 C16 C21 C20 -71.28(11)
C18 C17 C22 C25 61.83(11)
C16 C17 C22 C25 -61.22(11)
C20 C19 C23 C25 60.37(13)
C18 C19 C23 C25 -58.66(13)
C20 C21 C24 C25 -59.80(12)
C16 C21 C24 C25 62.17(11)
C19 C23 C25 C24 -61.52(13)
C19 C23 C25 C22 58.55(13)
C21 C24 C25 C23 62.46(12)
C21 C24 C25 C22 -58.04(12)
C17 C22 C25 C23 -62.11(12)
C17 C22 C25 C24 57.48(12)
Ti1 O1 C26 C29 160.89(8)
Ti1 O1 C26 C27 -82.68(11)
Ti1 O1 C26 C16 37.61(12)
C11 C16 C26 O1 -24.52(10)
C21 C16 C26 O1 -142.32(9)
C17 C16 C26 O1 94.71(10)
C11 C16 C26 C29 -140.49(9)
C21 C16 C26 C29 101.72(11)
C17 C16 C26 C29 -21.26(13)
C11 C16 C26 C27 93.42(10)
C21 C16 C26 C27 -24.38(12)
C17 C16 C26 C27 -147.36(9)
O1 C26 C27 C28 -59.04(12)
C29 C26 C27 C28 53.57(12)
C16 C26 C27 C28 -177.19(9)
C32 N1 C28 C27 -163.16(10)
C30 N1 C28 C27 74.82(13)
C26 C27 C28 N1 173.27(9)
C32 N1 C30 C31 68.61(14)
C28 N1 C30 C31 -168.28(11)
C28 N1 C32 C33 60.13(15)
C30 N1 C32 C33 -177.23(12)
